data_7219306
loop_
_publ_author_name
'Yuan, Zeli'
'Shen, Xiaomin'
'Huang, Jiandong'

_publ_section_title
;
 Syntheses, crystal structures and antimicrobial activities of Cu(ii),
 Ru(ii), and Pt(ii) compounds with an anthracene-containing tripodal
 ligand
;
_journal_issue 14
_journal_name_full 'RSC Adv.'
_journal_page_first 10521
_journal_paper_doi 10.1039/C4RA09168J
_journal_volume 5
_journal_year 2015
_chemical_formula_sum 'C27 H25 Cl2 Cu N3 O'
_chemical_formula_weight 541.94
_chemical_name_systematic
; 
 ? 
;
_space_group_IT_number 33
_symmetry_cell_setting orthorhombic
_symmetry_space_group_name_Hall 'P 2c -2n'
_symmetry_space_group_name_H-M 'P n a 21'
_atom_sites_solution_hydrogens geom
_atom_sites_solution_primary direct
_atom_sites_solution_secondary difmap
_audit_creation_method SHELXL-97
_audit_update_record
;
2014-12-22 deposited with the CCDC.
2015-01-05 downloaded from the CCDC.
;
_cell_angle_alpha 90.00
_cell_angle_beta 90.00
_cell_angle_gamma 90.00
_cell_formula_units_Z 4
_cell_length_a 20.6261(8)
_cell_length_b 14.7505(6)
_cell_length_c 8.7896(3)
_cell_measurement_reflns_used 2251
_cell_measurement_temperature 173(2)
_cell_measurement_theta_max 19.90
_cell_measurement_theta_min 2.71
_cell_volume 2674.19(18)
_computing_cell_refinement 'Bruker SMART'
_computing_data_collection 'Bruker SMART'
_computing_data_reduction 'Bruker SMART'
_computing_molecular_graphics 'Ortep-3 for Windows (Farrugia, 1997)'
_computing_publication_material 'WinGX publication routines (Farrugia, 1999)'
_computing_structure_refinement 'SHELXL-2014 (Sheldrick, 1997)'
_computing_structure_solution 'SHELXS-97 (Sheldrick, 1990)'
_diffrn_ambient_temperature 173(2)
_diffrn_measured_fraction_theta_full 0.998
_diffrn_measured_fraction_theta_max 0.998
_diffrn_measurement_device_type 'Bruker APEX II CCD Area Detector'
_diffrn_measurement_method '\f and \w scan'
_diffrn_radiation_monochromator graphite
_diffrn_radiation_source 'fine-focus sealed tube'
_diffrn_radiation_type MoK\a
_diffrn_radiation_wavelength 0.71073
_diffrn_reflns_av_R_equivalents 0.0365
_diffrn_reflns_av_sigmaI/netI 0.0338
_diffrn_reflns_limit_h_max 24
_diffrn_reflns_limit_h_min -24
_diffrn_reflns_limit_k_max 17
_diffrn_reflns_limit_k_min -17
_diffrn_reflns_limit_l_max 10
_diffrn_reflns_limit_l_min -9
_diffrn_reflns_number 20090
_diffrn_reflns_theta_full 25.00
_diffrn_reflns_theta_max 25.00
_diffrn_reflns_theta_min 2.41
_diffrn_standards_decay_% none
_diffrn_standards_interval_count 150
_diffrn_standards_interval_time 10
_diffrn_standards_number 2
_exptl_absorpt_coefficient_mu 1.040
_exptl_absorpt_correction_T_max 1.0000
_exptl_absorpt_correction_T_min 0.8673
_exptl_absorpt_correction_type multi-scan
_exptl_absorpt_process_details 'SADABS(Sheldrick, 2008)'
_exptl_crystal_colour Blue
_exptl_crystal_density_diffrn 1.346
_exptl_crystal_density_method 'not measured'
_exptl_crystal_description prism
_exptl_crystal_F_000 1116
_exptl_crystal_size_max 0.26
_exptl_crystal_size_mid 0.24
_exptl_crystal_size_min 0.23
_refine_diff_density_max 0.744
_refine_diff_density_min -0.320
_refine_diff_density_rms 0.095
_refine_ls_abs_structure_details 'Flack H D (1983), Acta Cryst. A39, 876-881'
_refine_ls_abs_structure_Flack 0.004(17)
_refine_ls_extinction_method none
_refine_ls_goodness_of_fit_ref 1.171
_refine_ls_hydrogen_treatment mixed
_refine_ls_matrix_type full
_refine_ls_number_parameters 317
_refine_ls_number_reflns 4453
_refine_ls_number_restraints 13
_refine_ls_restrained_S_all 1.170
_refine_ls_R_factor_all 0.0426
_refine_ls_R_factor_gt 0.0392
_refine_ls_shift/su_max 0.001
_refine_ls_shift/su_mean 0.000
_refine_ls_structure_factor_coef Fsqd
_refine_ls_weighting_details 'calc w=1/[\s^2^(Fo^2^)+(0.0882P)^2^+1.0676P] where P=(Fo^2^+2Fc^2^)/3'
_refine_ls_weighting_scheme calc
_refine_ls_wR_factor_gt 0.1405
_refine_ls_wR_factor_ref 0.1438
_reflns_number_gt 4101
_reflns_number_total 4453
_reflns_threshold_expression >2sigma(I)
_cod_data_source_file c4ra09168j2.cif
_cod_data_source_block Compound_1
_cod_depositor_comments
;
The following automatic conversions were performed:

'_exptl_absorpt_correction_type' value 'Multi-scan' changed to
'multi-scan' according to
/usr/data/users/saulius/crontab/automatic-downloads/rss-feeds/RSC/lib/dictionaries/cif_core.dic
dictionary named 'cif_core.dic' version 2.4.2 from 2011-04-26.

Automatic conversion script
Id: cif_fix_values 2935 2014-11-11 08:27:57Z andrius 
;
_cod_database_code 7219306

loop_
_symmetry_equiv_pos_as_xyz
'x, y, z'
'-x, -y, z+1/2'
'-x+1/2, y+1/2, z+1/2'
'x+1/2, -y+1/2, z'

loop_
_atom_site_label
_atom_site_type_symbol
_atom_site_fract_x
_atom_site_fract_y
_atom_site_fract_z
_atom_site_U_iso_or_equiv
_atom_site_adp_type
_atom_site_occupancy
_atom_site_symmetry_multiplicity
_atom_site_calc_flag
_atom_site_refinement_flags
_atom_site_disorder_assembly
_atom_site_disorder_group
Cu1 Cu 0.28650(2) 0.04326(2) 0.49840(6) 0.02981(18) Uani 1 1 d . . .
C1 C 0.5058(2) 0.2079(3) 0.5198(7) 0.0485(11) Uani 1 1 d . . .
H1A H 0.4643 0.2101 0.5606 0.058 Uiso 1 1 calc R . .
C2 C 0.5389(3) 0.2864(3) 0.5016(10) 0.0648(14) Uani 1 1 d . . .
H2A H 0.5200 0.3409 0.5308 0.078 Uiso 1 1 calc R . .
C3 C 0.6018(3) 0.2864(4) 0.4391(8) 0.0691(18) Uani 1 1 d . . .
H3A H 0.6234 0.3409 0.4232 0.083 Uiso 1 1 calc R . .
C4 C 0.6303(3) 0.2081(4) 0.4026(7) 0.0579(14) Uani 1 1 d . . .
H4A H 0.6721 0.2087 0.3628 0.069 Uiso 1 1 calc R . .
C5 C 0.5979(2) 0.1234(4) 0.4236(6) 0.0436(11) Uani 1 1 d . . .
C6 C 0.6294(2) 0.0395(3) 0.3953(6) 0.0467(13) Uani 1 1 d . . .
H6A H 0.6717 0.0399 0.3584 0.056 Uiso 1 1 calc R . .
C7 C 0.5993(2) -0.0423(3) 0.4208(6) 0.0411(11) Uani 1 1 d . . .
C8 C 0.6335(2) -0.1239(4) 0.3967(6) 0.0526(13) Uani 1 1 d . . .
H8A H 0.6767 -0.1219 0.3665 0.063 Uiso 1 1 calc R . .
C9 C 0.6039(3) -0.2051(4) 0.4171(8) 0.0644(17) Uani 1 1 d . . .
H9A H 0.6261 -0.2585 0.3953 0.077 Uiso 1 1 calc R . .
C10 C 0.5393(3) -0.2086(3) 0.4714(8) 0.0616(17) Uani 1 1 d . . .
H10A H 0.5201 -0.2645 0.4907 0.074 Uiso 1 1 calc R . .
C11 C 0.5050(2) -0.1311(3) 0.4959(7) 0.0461(10) Uani 1 1 d . . .
H11A H 0.4625 -0.1351 0.5304 0.055 Uiso 1 1 calc R . .
C12 C 0.5327(2) -0.0443(3) 0.4700(5) 0.0358(10) Uani 1 1 d . . .
C13 C 0.49863(18) 0.0385(2) 0.4926(6) 0.0326(9) Uani 1 1 d . . .
C14 C 0.53229(19) 0.1220(3) 0.4789(5) 0.0365(9) Uani 1 1 d . . .
C15 C 0.4272(2) 0.0376(2) 0.5358(5) 0.0307(10) Uani 1 1 d . . .
H15A H 0.4188 -0.0167 0.5948 0.037 Uiso 1 1 calc R . .
H15B H 0.4188 0.0892 0.6013 0.037 Uiso 1 1 calc R . .
C16 C 0.3804(2) -0.0419(2) 0.3110(5) 0.0329(9) Uani 1 1 d . . .
H16A H 0.4248 -0.0599 0.2907 0.039 Uiso 1 1 calc R . .
H16B H 0.3593 -0.0299 0.2145 0.039 Uiso 1 1 calc R . .
C17 C 0.34542(19) -0.1170(3) 0.3932(5) 0.0329(9) Uani 1 1 d . . .
C18 C 0.3590(3) -0.2080(3) 0.3657(6) 0.0474(13) Uani 1 1 d . . .
H18A H 0.3911 -0.2251 0.2971 0.057 Uiso 1 1 calc R . .
C19 C 0.3224(3) -0.2731(3) 0.4453(7) 0.0556(15) Uani 1 1 d . . .
H19A H 0.3305 -0.3346 0.4315 0.067 Uiso 1 1 calc R . .
C20 C 0.2748(3) -0.2452(3) 0.5434(7) 0.0554(15) Uani 1 1 d . . .
H20A H 0.2501 -0.2874 0.5968 0.066 Uiso 1 1 calc R . .
C21 C 0.2640(2) -0.1544(3) 0.5616(6) 0.0445(11) Uani 1 1 d . . .
H21A H 0.2310 -0.1357 0.6266 0.053 Uiso 1 1 calc R . .
C22 C 0.3836(2) 0.1243(3) 0.3134(5) 0.0349(9) Uani 1 1 d . . .
H22A H 0.3621 0.1152 0.2164 0.042 Uiso 1 1 calc R . .
H22B H 0.4286 0.1394 0.2939 0.042 Uiso 1 1 calc R . .
C23 C 0.3508(2) 0.2016(3) 0.4001(5) 0.0350(9) Uani 1 1 d . . .
C24 C 0.3652(3) 0.2920(3) 0.3741(7) 0.0507(13) Uani 1 1 d . . .
H24A H 0.3960 0.3088 0.3021 0.061 Uiso 1 1 calc R . .
C25 C 0.3324(3) 0.3565(3) 0.4585(7) 0.0619(17) Uani 1 1 d . . .
H25A H 0.3411 0.4177 0.4431 0.074 Uiso 1 1 calc R . .
C26 C 0.2749(2) 0.2411(3) 0.5811(6) 0.0466(12) Uani 1 1 d . . .
H26A H 0.2438 0.2238 0.6519 0.056 Uiso 1 1 calc R . .
C27 C 0.2880(3) 0.3313(4) 0.5627(8) 0.0598(16) Uani 1 1 d . . .
H27A H 0.2667 0.3745 0.6212 0.072 Uiso 1 1 calc R . .
N1 N 0.29904(15) -0.0914(2) 0.4895(5) 0.0336(7) Uani 1 1 d . . .
N2 N 0.30560(15) 0.1767(2) 0.5001(5) 0.0352(7) Uani 1 1 d . . .
N3 N 0.37976(16) 0.04039(19) 0.4052(4) 0.0279(7) Uani 1 1 d . . .
Cl1 Cl 0.22894(7) 0.04853(7) 0.25013(18) 0.0436(3) Uani 1 1 d . . .
Cl2 Cl 0.21248(6) 0.04297(8) 0.6876(2) 0.0505(4) Uani 1 1 d . . .
O1A O 0.0988(7) -0.0602(9) 0.415(2) 0.148(7) Uani 0.58(2) 1 d PU A 1
O1B O 0.0713(12) -0.0275(15) 0.257(3) 0.185(12) Uani 0.42(2) 1 d PU A 2

loop_
_atom_site_aniso_label
_atom_site_aniso_U_11
_atom_site_aniso_U_22
_atom_site_aniso_U_33
_atom_site_aniso_U_23
_atom_site_aniso_U_13
_atom_site_aniso_U_12
Cu1 0.0295(3) 0.0270(3) 0.0330(3) -0.0002(3) 0.0037(3) 0.00038(15)
C1 0.040(2) 0.046(2) 0.060(3) 0.005(2) -0.007(2) -0.0052(17)
C2 0.060(3) 0.042(2) 0.093(4) 0.002(4) -0.014(4) -0.008(2)
C3 0.062(4) 0.059(3) 0.087(5) 0.016(3) -0.017(3) -0.028(3)
C4 0.044(3) 0.077(4) 0.053(3) 0.014(3) -0.003(3) -0.020(3)
C5 0.036(2) 0.066(3) 0.029(2) 0.009(2) -0.0069(18) -0.007(2)
C6 0.030(2) 0.087(4) 0.023(3) -0.003(2) 0.001(2) -0.002(2)
C7 0.035(2) 0.062(3) 0.026(3) -0.0048(19) -0.005(2) 0.0093(19)
C8 0.045(3) 0.076(4) 0.036(3) -0.007(2) -0.007(2) 0.022(3)
C9 0.071(4) 0.065(4) 0.057(4) -0.019(3) -0.021(3) 0.035(3)
C10 0.062(3) 0.041(2) 0.082(5) -0.012(3) -0.029(3) 0.009(2)
C11 0.042(2) 0.041(2) 0.055(3) -0.001(3) -0.013(3) 0.0064(17)
C12 0.035(2) 0.049(2) 0.023(3) -0.0042(16) -0.0067(18) 0.0058(16)
C13 0.031(2) 0.043(2) 0.024(2) -0.005(2) -0.004(2) 0.0003(14)
C14 0.034(2) 0.047(2) 0.029(2) 0.0041(19) -0.0044(18) -0.0043(17)
C15 0.033(2) 0.036(2) 0.024(3) 0.0015(14) -0.0012(16) 0.0004(14)
C16 0.036(2) 0.035(2) 0.028(2) -0.0061(16) -0.0005(19) 0.0064(15)
C17 0.035(2) 0.033(2) 0.031(2) -0.0068(17) -0.0103(19) 0.0020(17)
C18 0.056(3) 0.033(2) 0.053(3) -0.012(2) -0.018(2) 0.006(2)
C19 0.070(4) 0.031(2) 0.066(4) -0.005(2) -0.028(3) -0.003(2)
C20 0.069(3) 0.034(2) 0.063(4) 0.012(2) -0.018(3) -0.020(2)
C21 0.047(3) 0.041(2) 0.045(3) 0.0066(19) -0.004(2) -0.011(2)
C22 0.039(2) 0.038(2) 0.028(2) 0.0098(18) 0.0013(18) -0.0044(17)
C23 0.040(2) 0.030(2) 0.035(2) 0.0056(17) -0.009(2) -0.0005(16)
C24 0.058(3) 0.035(2) 0.059(4) 0.014(2) -0.016(2) -0.008(2)
C25 0.073(4) 0.028(2) 0.084(5) 0.004(2) -0.029(3) 0.001(2)
C26 0.052(3) 0.038(3) 0.050(3) -0.012(2) -0.004(2) 0.014(2)
C27 0.066(4) 0.037(3) 0.077(4) -0.014(3) -0.022(3) 0.013(2)
N1 0.0366(16) 0.0287(15) 0.036(2) 0.0005(19) -0.0047(19) -0.0022(12)
N2 0.0370(16) 0.0293(15) 0.0392(19) -0.003(2) -0.006(2) 0.0008(12)
N3 0.0292(18) 0.0319(18) 0.0227(19) 0.0007(12) -0.0007(15) 0.0012(12)
Cl1 0.0495(6) 0.0348(6) 0.0465(7) 0.0007(5) -0.0159(6) 0.0009(4)
Cl2 0.0452(8) 0.0536(8) 0.0526(10) -0.0034(6) 0.0207(6) -0.0001(4)
O1A 0.148(7) 0.147(7) 0.149(7) -0.0002(10) -0.0002(10) -0.0009(10)
O1B 0.185(12) 0.184(12) 0.185(12) -0.0006(10) 0.0001(10) -0.0003(10)

loop_
_atom_type_symbol
_atom_type_description
_atom_type_scat_dispersion_real
_atom_type_scat_dispersion_imag
_atom_type_scat_source
C C 0.0033 0.0016 'International Tables Vol C Tables 4.2.6.8 and 6.1.1.4'
H H 0.0000 0.0000 'International Tables Vol C Tables 4.2.6.8 and 6.1.1.4'
N N 0.0061 0.0033 'International Tables Vol C Tables 4.2.6.8 and 6.1.1.4'
O O 0.0106 0.0060 'International Tables Vol C Tables 4.2.6.8 and 6.1.1.4'
Cl Cl 0.1484 0.1585 'International Tables Vol C Tables 4.2.6.8 and 6.1.1.4'
Cu Cu 0.3201 1.2651 'International Tables Vol C Tables 4.2.6.8 and 6.1.1.4'

loop_
_geom_angle_atom_site_label_1
_geom_angle_atom_site_label_2
_geom_angle_atom_site_label_3
_geom_angle
N1 Cu1 N2 161.18(14)
N1 Cu1 N3 81.13(12)
N2 Cu1 N3 80.93(13)
N1 Cu1 Cl2 96.56(12)
N2 Cu1 Cl2 97.41(12)
N3 Cu1 Cl2 155.60(11)
N1 Cu1 Cl1 93.34(13)
N2 Cu1 Cl1 94.00(13)
N3 Cu1 Cl1 95.51(11)
Cl2 Cu1 Cl1 108.89(7)
C2 C1 C14 122.5(5)
C2 C1 H1A 118.7
C14 C1 H1A 118.7
C1 C2 C3 120.6(5)
C1 C2 H2A 119.7
C3 C2 H2A 119.7
C4 C3 C2 120.0(5)
C4 C3 H3A 120.0
C2 C3 H3A 120.0
C3 C4 C5 121.2(5)
C3 C4 H4A 119.4
C5 C4 H4A 119.4
C6 C5 C14 118.6(4)
C6 C5 C4 121.6(5)
C14 C5 C4 119.8(5)
C7 C6 C5 121.9(5)
C7 C6 H6A 119.0
C5 C6 H6A 119.0
C6 C7 C8 119.8(5)
C6 C7 C12 119.8(4)
C8 C7 C12 120.4(4)
C9 C8 C7 120.5(5)
C9 C8 H8A 119.8
C7 C8 H8A 119.8
C8 C9 C10 120.0(5)
C8 C9 H9A 120.0
C10 C9 H9A 120.0
C11 C10 C9 120.7(5)
C11 C10 H10A 119.6
C9 C10 H10A 119.6
C10 C11 C12 121.6(5)
C10 C11 H11A 119.2
C12 C11 H11A 119.2
C11 C12 C13 123.6(4)
C11 C12 C7 116.7(4)
C13 C12 C7 119.7(4)
C14 C13 C12 119.5(4)
C14 C13 C15 120.2(3)
C12 C13 C15 120.3(3)
C13 C14 C1 124.3(4)
C13 C14 C5 120.1(4)
C1 C14 C5 115.7(4)
N3 C15 C13 115.9(4)
N3 C15 H15A 108.3
C13 C15 H15A 108.3
N3 C15 H15B 108.3
C13 C15 H15B 108.3
H15A C15 H15B 107.4
N3 C16 C17 109.5(4)
N3 C16 H16A 109.8
C17 C16 H16A 109.8
N3 C16 H16B 109.8
C17 C16 H16B 109.8
H16A C16 H16B 108.2
N1 C17 C18 121.9(4)
N1 C17 C16 116.1(3)
C18 C17 C16 122.0(4)
C17 C18 C19 117.6(5)
C17 C18 H18A 121.2
C19 C18 H18A 121.2
C20 C19 C18 119.5(4)
C20 C19 H19A 120.2
C18 C19 H19A 120.2
C21 C20 C19 118.9(5)
C21 C20 H20A 120.5
C19 C20 H20A 120.5
N1 C21 C20 122.5(5)
N1 C21 H21A 118.7
C20 C21 H21A 118.7
N3 C22 C23 109.2(3)
N3 C22 H22A 109.8
C23 C22 H22A 109.8
N3 C22 H22B 109.8
C23 C22 H22B 109.8
H22A C22 H22B 108.3
N2 C23 C24 121.5(4)
N2 C23 C22 115.6(3)
C24 C23 C22 122.8(4)
C25 C24 C23 118.0(5)
C25 C24 H24A 121.0
C23 C24 H24A 121.0
C27 C25 C24 120.5(5)
C27 C25 H25A 119.8
C24 C25 H25A 119.8
N2 C26 C27 122.1(5)
N2 C26 H26A 118.9
C27 C26 H26A 118.9
C25 C27 C26 118.9(5)
C25 C27 H27A 120.5
C26 C27 H27A 120.5
C17 N1 C21 119.6(4)
C17 N1 Cu1 113.5(3)
C21 N1 Cu1 126.9(3)
C23 N2 C26 119.0(4)
C23 N2 Cu1 113.7(3)
C26 N2 Cu1 127.2(3)
C16 N3 C22 112.6(4)
C16 N3 C15 113.6(3)
C22 N3 C15 113.8(3)
C16 N3 Cu1 104.2(2)
C22 N3 Cu1 104.2(2)
C15 N3 Cu1 107.4(3)

loop_
_geom_bond_atom_site_label_1
_geom_bond_atom_site_label_2
_geom_bond_distance
Cu1 N1 2.005(3)
Cu1 N2 2.008(3)
Cu1 N3 2.091(3)
Cu1 Cl2 2.2572(13)
Cu1 Cl1 2.4855(15)
C1 C2 1.354(6)
C1 C14 1.425(6)
C1 H1A 0.9300
C2 C3 1.408(9)
C2 H2A 0.9300
C3 C4 1.335(8)
C3 H3A 0.9300
C4 C5 1.429(7)
C4 H4A 0.9300
C5 C6 1.420(7)
C5 C14 1.437(6)
C6 C7 1.377(6)
C6 H6A 0.9300
C7 C8 1.411(7)
C7 C12 1.440(7)
C8 C9 1.357(8)
C8 H8A 0.9300
C9 C10 1.417(9)
C9 H9A 0.9300
C10 C11 1.362(6)
C10 H10A 0.9300
C11 C12 1.420(6)
C11 H11A 0.9300
C12 C13 1.423(5)
C13 C14 1.419(5)
C13 C15 1.522(6)
C15 N3 1.509(5)
C15 H15A 0.9700
C15 H15B 0.9700
C16 N3 1.469(5)
C16 C17 1.506(6)
C16 H16A 0.9700
C16 H16B 0.9700
C17 N1 1.332(6)
C17 C18 1.392(6)
C18 C19 1.408(8)
C18 H18A 0.9300
C19 C20 1.371(8)
C19 H19A 0.9300
C20 C21 1.368(7)
C20 H20A 0.9300
C21 N1 1.336(6)
C21 H21A 0.9300
C22 N3 1.479(5)
C22 C23 1.528(6)
C22 H22A 0.9700
C22 H22B 0.9700
C23 N2 1.333(6)
C23 C24 1.385(6)
C24 C25 1.383(8)
C24 H24A 0.9300
C25 C27 1.348(9)
C25 H25A 0.9300
C26 N2 1.345(6)
C26 C27 1.366(8)
C26 H26A 0.9300
C27 H27A 0.9300
